data_7228106
loop_
_publ_author_name
'Routaboul, Lucie'
'Tanabe, Iori'
'Santana, Juan Colon'
'Yuan, Minghui'
'Ghisolfi, Alessio'
'Garcia, William Serrano'
'Dowben, Peter A.'
'Doudin, Bernard'
'Braunstein, Pierre'

_publ_section_title
;
 Changes in molecular film metallicity with minor modifications of the
 constitutive quinonoid zwitterions
;
_journal_issue 35
_journal_name_full 'RSC Adv.'
_journal_page_first 21906
_journal_paper_doi 10.1039/C7RA01597F
_journal_volume 7
_journal_year 2017
_chemical_formula_moiety 'C22 H22 N2 O2'
_chemical_formula_sum 'C22 H22 N2 O2'
_chemical_formula_weight 346.42
_chemical_name_systematic
;
 ?
;
_space_group_IT_number 2
_symmetry_cell_setting triclinic
_symmetry_space_group_name_Hall '-P 1'
_symmetry_space_group_name_H-M 'P -1'
_atom_sites_solution_hydrogens geom
_atom_sites_solution_primary direct
_atom_sites_solution_secondary difmap
_audit_creation_method SHELXL-97
_audit_update_record
;
2017-02-07 deposited with the CCDC.
2017-04-07 downloaded from the CCDC.
;
_cell_angle_alpha 97.826(2)
_cell_angle_beta 91.725(2)
_cell_angle_gamma 96.982(2)
_cell_formula_units_Z 2
_cell_length_a 5.0542(5)
_cell_length_b 9.8327(9)
_cell_length_c 18.1540(17)
_cell_measurement_reflns_used 3427
_cell_measurement_temperature 173(2)
_cell_measurement_theta_max 29.53
_cell_measurement_theta_min 2.53
_cell_volume 886.16(15)
_computing_cell_refinement 'Bruker SAINT'
_computing_data_collection 'Bruker APEX2'
_computing_data_reduction 'Bruker SAINT'
_computing_molecular_graphics 'Bruker SHELXTL'
_computing_publication_material 'Bruker SHELXTL'
_computing_structure_refinement 'SHELXL-97 (Sheldrick, 2008)'
_computing_structure_solution 'SHELXS-97 (Sheldrick, 2008)'
_diffrn_ambient_temperature 173(2)
_diffrn_measured_fraction_theta_full 0.985
_diffrn_measured_fraction_theta_max 0.985
_diffrn_measurement_device_type 'Bruker APEX-II CCD'
_diffrn_measurement_method '\f and \w scans'
_diffrn_radiation_monochromator triumph
_diffrn_radiation_source 'sealed tube'
_diffrn_radiation_type MoK\a
_diffrn_radiation_wavelength 0.71073
_diffrn_reflns_av_R_equivalents 0.0583
_diffrn_reflns_av_sigmaI/netI 0.0781
_diffrn_reflns_limit_h_max 7
_diffrn_reflns_limit_h_min -7
_diffrn_reflns_limit_k_max 13
_diffrn_reflns_limit_k_min -13
_diffrn_reflns_limit_l_max 25
_diffrn_reflns_limit_l_min -25
_diffrn_reflns_number 13229
_diffrn_reflns_theta_full 29.75
_diffrn_reflns_theta_max 29.75
_diffrn_reflns_theta_min 2.11
_exptl_absorpt_coefficient_mu 0.084
_exptl_absorpt_correction_T_max 0.9958
_exptl_absorpt_correction_T_min 0.9753
_exptl_absorpt_correction_type multi-scan
_exptl_absorpt_process_details sadabs
_exptl_crystal_colour red
_exptl_crystal_density_diffrn 1.298
_exptl_crystal_density_method 'not measured'
_exptl_crystal_description plate
_exptl_crystal_F_000 368
_exptl_crystal_size_max 0.30
_exptl_crystal_size_mid 0.10
_exptl_crystal_size_min 0.05
_refine_diff_density_max 0.614
_refine_diff_density_min -0.420
_refine_diff_density_rms 0.066
_refine_ls_extinction_method none
_refine_ls_goodness_of_fit_ref 1.022
_refine_ls_hydrogen_treatment mixed
_refine_ls_matrix_type full
_refine_ls_number_parameters 243
_refine_ls_number_reflns 4968
_refine_ls_number_restraints 0
_refine_ls_restrained_S_all 1.022
_refine_ls_R_factor_all 0.1351
_refine_ls_R_factor_gt 0.0727
_refine_ls_shift/su_max 0.000
_refine_ls_shift/su_mean 0.000
_refine_ls_structure_factor_coef Fsqd
_refine_ls_weighting_details 'calc w=1/[\s^2^(Fo^2^)+(0.0632P)^2^+1.0016P] where P=(Fo^2^+2Fc^2^)/3'
_refine_ls_weighting_scheme calc
_refine_ls_wR_factor_gt 0.1620
_refine_ls_wR_factor_ref 0.1941
_reflns_number_gt 2940
_reflns_number_total 4968
_reflns_threshold_expression I>2\s(I)
_cod_data_source_file c7ra01597f2.cif
_cod_data_source_block pbag111114
_cod_depositor_comments
;
The following automatic conversions were performed:

'_symmetry_cell_setting' value 'Triclinic' changed to 'triclinic'
according to
/home/data/users/saulius/crontab/automatic-downloads/rss-feeds/RSC/lib/dictionaries/cif_core.dic
dictionary named 'cif_core.dic' version 2.4.2 from 2011-04-26.

Automatic conversion script
Id: cif_fix_values 4973 2017-02-22 13:04:09Z antanas 
;
_cod_original_sg_symbol_Hall '-P 1 '
_cod_original_sg_symbol_H-M 'P -1 '
_cod_database_code 7228106

loop_
_symmetry_equiv_pos_as_xyz
'x, y, z'
'-x, -y, -z'

loop_
_atom_site_label
_atom_site_type_symbol
_atom_site_fract_x
_atom_site_fract_y
_atom_site_fract_z
_atom_site_U_iso_or_equiv
_atom_site_adp_type
_atom_site_occupancy
_atom_site_symmetry_multiplicity
_atom_site_calc_flag
_atom_site_refinement_flags
_atom_site_disorder_assembly
_atom_site_disorder_group
C1 C 0.6113(4) 0.8165(2) 0.59169(12) 0.0171(4) Uani 1 1 d . . .
H1 H 0.6796 0.8553 0.6403 0.020 Uiso 1 1 calc R . .
C2 C 0.7148(4) 0.7040(2) 0.55396(11) 0.0148(4) Uani 1 1 d . . .
C3 C 0.6209(4) 0.6450(2) 0.47443(12) 0.0159(4) Uani 1 1 d . . .
C4 C 0.4109(4) 0.7019(2) 0.44355(11) 0.0163(4) Uani 1 1 d . . .
H4 H 0.3423 0.6632 0.3949 0.020 Uiso 1 1 calc R . .
C5 C 0.2964(4) 0.8127(2) 0.48051(11) 0.0154(4) Uani 1 1 d . . .
C6 C 0.4077(4) 0.8722(2) 0.55808(11) 0.0147(4) Uani 1 1 d . . .
C7 C 1.0076(4) 0.6769(2) 0.65962(12) 0.0213(5) Uani 1 1 d . . .
H7A H 1.0511 0.7787 0.6707 0.026 Uiso 1 1 calc R . .
H7B H 1.1757 0.6358 0.6642 0.026 Uiso 1 1 calc R . .
C8 C 0.8179(5) 0.6273(3) 0.71681(14) 0.0316(6) Uani 1 1 d . A .
H8A H 0.6361 0.6479 0.7045 0.038 Uiso 1 1 calc R . .
H8B H 0.8110 0.5258 0.7146 0.038 Uiso 1 1 calc R . .
C9 C 0.9049(5) 0.6962(3) 0.79458(13) 0.0288(5) Uani 1 1 d . . .
C10 C 0.9364(12) 0.6230(7) 0.8505(3) 0.0400(7) Uani 0.50 1 d P A 1
H10 H 0.8999 0.5250 0.8408 0.048 Uiso 0.50 1 calc PR A 1
C11 C 1.0205(12) 0.6848(7) 0.9224(3) 0.0400(7) Uani 0.50 1 d P A 1
H11 H 1.0400 0.6295 0.9608 0.048 Uiso 0.50 1 calc PR A 1
C10B C 1.1587(13) 0.6751(7) 0.8260(3) 0.0400(7) Uani 0.50 1 d P A 2
H10B H 1.2686 0.6157 0.7993 0.048 Uiso 0.50 1 calc PR A 2
C11B C 1.2389(13) 0.7439(6) 0.8967(3) 0.0400(7) Uani 0.50 1 d P A 2
H11B H 1.4094 0.7347 0.9175 0.048 Uiso 0.50 1 calc PR A 2
C12 C 1.0746(7) 0.8254(4) 0.93710(16) 0.0495(8) Uani 1 1 d . . .
H12 H 1.1403 0.8672 0.9855 0.059 Uiso 1 1 calc R A 1
C13 C 1.0370(13) 0.9066(7) 0.8842(3) 0.0418(7) Uani 0.50 1 d P A 1
H13 H 1.0705 1.0045 0.8959 0.050 Uiso 0.50 1 calc PR A 1
C14 C 0.9492(13) 0.8462(6) 0.8131(3) 0.0418(7) Uani 0.50 1 d P A 1
H14 H 0.9178 0.9028 0.7761 0.050 Uiso 0.50 1 calc PR A 1
C13B C 0.8280(13) 0.8383(6) 0.9047(3) 0.0418(7) Uani 0.50 1 d P A 2
H13B H 0.7117 0.8937 0.9316 0.050 Uiso 0.50 1 calc PR A 2
C14B C 0.7489(14) 0.7713(6) 0.8336(3) 0.0418(7) Uani 0.50 1 d P A 2
H14B H 0.5781 0.7805 0.8130 0.050 Uiso 0.50 1 calc PR A 2
C15 C 0.3853(4) 1.0494(2) 0.66433(12) 0.0189(4) Uani 1 1 d . . .
H15A H 0.5621 1.1032 0.6608 0.023 Uiso 1 1 calc R . .
H15B H 0.4071 0.9804 0.6983 0.023 Uiso 1 1 calc R . .
C16 C 0.1948(5) 1.1461(3) 0.69698(13) 0.0290(6) Uani 1 1 d . B .
H16A H 0.1849 1.2203 0.6656 0.035 Uiso 1 1 calc R . .
H16B H 0.0141 1.0942 0.6967 0.035 Uiso 1 1 calc R . .
C17 C 0.2814(5) 1.2105(3) 0.77563(13) 0.0250(5) Uani 1 1 d . . .
C18 C 0.3538(11) 1.3452(6) 0.7896(3) 0.0366(7) Uani 0.50 1 d P B 1
H18 H 0.3444 1.4004 0.7508 0.044 Uiso 0.50 1 calc PR B 1
C19 C 0.4440(11) 1.4068(6) 0.8609(3) 0.0366(7) Uani 0.50 1 d P B 1
H19 H 0.5096 1.5026 0.8695 0.044 Uiso 0.50 1 calc PR B 1
C18B C 0.1031(12) 1.2719(6) 0.8214(3) 0.0366(7) Uani 0.50 1 d P B 2
H18B H -0.0715 1.2761 0.8017 0.044 Uiso 0.50 1 calc PR B 2
C19B C 0.1692(12) 1.3276(6) 0.8948(3) 0.0366(7) Uani 0.50 1 d P B 2
H19B H 0.0405 1.3638 0.9264 0.044 Uiso 0.50 1 calc PR B 2
C20 C 0.4393(7) 1.3282(3) 0.92115(16) 0.0436(7) Uani 1 1 d . . .
H20 H 0.4805 1.3713 0.9709 0.052 Uiso 1 1 calc R B 1
C21 C 0.3738(11) 1.1894(6) 0.9047(3) 0.0370(6) Uani 0.50 1 d P B 1
H21 H 0.3886 1.1333 0.9429 0.044 Uiso 0.50 1 calc PR B 1
C22 C 0.2856(12) 1.1264(6) 0.8334(3) 0.0370(6) Uani 0.50 1 d P B 1
H22 H 0.2295 1.0297 0.8236 0.044 Uiso 0.50 1 calc PR B 1
C21B C 0.6114(12) 1.2721(6) 0.8801(3) 0.0370(6) Uani 0.50 1 d P B 2
H21B H 0.7853 1.2683 0.9005 0.044 Uiso 0.50 1 calc PR B 2
C22B C 0.5448(12) 1.2171(6) 0.8065(3) 0.0370(6) Uani 0.50 1 d P B 2
H22B H 0.6786 1.1832 0.7760 0.044 Uiso 0.50 1 calc PR B 2
N1 N 0.8976(4) 0.64059(19) 0.58352(10) 0.0174(4) Uani 1 1 d . . .
N2 N 0.2944(4) 0.97705(18) 0.59074(10) 0.0169(4) Uani 1 1 d . . .
O1 O 0.7359(3) 0.54909(16) 0.44303(9) 0.0215(4) Uani 1 1 d . . .
O2 O 0.1117(3) 0.86834(16) 0.45453(9) 0.0218(4) Uani 1 1 d . . .
H1N H 0.953(6) 0.574(3) 0.5557(15) 0.028(7) Uiso 1 1 d . . .
H2N H 0.175(6) 1.012(3) 0.5626(17) 0.043(9) Uiso 1 1 d . . .

loop_
_atom_site_aniso_label
_atom_site_aniso_U_11
_atom_site_aniso_U_22
_atom_site_aniso_U_33
_atom_site_aniso_U_23
_atom_site_aniso_U_13
_atom_site_aniso_U_12
C1 0.0151(10) 0.0169(10) 0.0201(10) 0.0022(8) 0.0005(8) 0.0062(8)
C2 0.0114(10) 0.0157(10) 0.0183(10) 0.0042(8) 0.0017(8) 0.0039(8)
C3 0.0152(10) 0.0139(10) 0.0194(10) 0.0034(8) 0.0027(8) 0.0039(8)
C4 0.0181(10) 0.0161(10) 0.0156(10) 0.0012(7) 0.0005(8) 0.0065(8)
C5 0.0138(10) 0.0146(10) 0.0189(10) 0.0039(8) 0.0017(8) 0.0045(8)
C6 0.0134(10) 0.0127(10) 0.0188(10) 0.0030(7) 0.0040(8) 0.0040(8)
C7 0.0172(11) 0.0246(11) 0.0229(11) 0.0009(9) 0.0003(9) 0.0088(9)
C8 0.0304(14) 0.0392(15) 0.0241(12) 0.0087(10) 0.0004(10) -0.0049(12)
C9 0.0273(13) 0.0371(14) 0.0220(12) 0.0066(10) 0.0027(10) 0.0016(11)
C10 0.0443(17) 0.0516(19) 0.0257(14) 0.0074(12) -0.0025(12) 0.0109(15)
C11 0.0443(17) 0.0516(19) 0.0257(14) 0.0074(12) -0.0025(12) 0.0109(15)
C10B 0.0443(17) 0.0516(19) 0.0257(14) 0.0074(12) -0.0025(12) 0.0109(15)
C11B 0.0443(17) 0.0516(19) 0.0257(14) 0.0074(12) -0.0025(12) 0.0109(15)
C12 0.058(2) 0.062(2) 0.0242(14) -0.0026(13) -0.0003(14) 0.0033(17)
C13 0.0501(19) 0.0394(17) 0.0358(15) 0.0009(12) 0.0096(14) 0.0078(14)
C14 0.0501(19) 0.0394(17) 0.0358(15) 0.0009(12) 0.0096(14) 0.0078(14)
C13B 0.0501(19) 0.0394(17) 0.0358(15) 0.0009(12) 0.0096(14) 0.0078(14)
C14B 0.0501(19) 0.0394(17) 0.0358(15) 0.0009(12) 0.0096(14) 0.0078(14)
C15 0.0165(10) 0.0214(11) 0.0192(10) -0.0005(8) 0.0007(8) 0.0072(9)
C16 0.0242(12) 0.0389(14) 0.0246(12) -0.0048(10) -0.0005(10) 0.0176(11)
C17 0.0224(12) 0.0303(13) 0.0233(11) -0.0005(9) 0.0032(9) 0.0118(10)
C18 0.0335(15) 0.0408(16) 0.0343(14) -0.0051(12) 0.0030(12) 0.0107(13)
C19 0.0335(15) 0.0408(16) 0.0343(14) -0.0051(12) 0.0030(12) 0.0107(13)
C18B 0.0335(15) 0.0408(16) 0.0343(14) -0.0051(12) 0.0030(12) 0.0107(13)
C19B 0.0335(15) 0.0408(16) 0.0343(14) -0.0051(12) 0.0030(12) 0.0107(13)
C20 0.0490(19) 0.0494(18) 0.0286(14) -0.0086(12) -0.0058(13) 0.0083(15)
C21 0.0357(15) 0.0454(17) 0.0291(14) -0.0005(12) -0.0010(12) 0.0095(13)
C22 0.0357(15) 0.0454(17) 0.0291(14) -0.0005(12) -0.0010(12) 0.0095(13)
C21B 0.0357(15) 0.0454(17) 0.0291(14) -0.0005(12) -0.0010(12) 0.0095(13)
C22B 0.0357(15) 0.0454(17) 0.0291(14) -0.0005(12) -0.0010(12) 0.0095(13)
N1 0.0153(9) 0.0190(9) 0.0193(9) 0.0019(7) 0.0007(7) 0.0089(8)
N2 0.0158(9) 0.0162(9) 0.0193(9) 0.0001(7) -0.0004(7) 0.0072(7)
O1 0.0196(8) 0.0212(8) 0.0250(8) 0.0002(6) 0.0012(6) 0.0109(7)
O2 0.0181(8) 0.0220(8) 0.0271(8) 0.0023(6) -0.0026(6) 0.0120(7)

loop_
_atom_type_symbol
_atom_type_description
_atom_type_scat_dispersion_real
_atom_type_scat_dispersion_imag
_atom_type_scat_source
C C 0.0033 0.0016 'International Tables Vol C Tables 4.2.6.8 and 6.1.1.4'
H H 0.0000 0.0000 'International Tables Vol C Tables 4.2.6.8 and 6.1.1.4'
N N 0.0061 0.0033 'International Tables Vol C Tables 4.2.6.8 and 6.1.1.4'
O O 0.0106 0.0060 'International Tables Vol C Tables 4.2.6.8 and 6.1.1.4'

loop_
_geom_angle_atom_site_label_1
_geom_angle_atom_site_label_2
_geom_angle_atom_site_label_3
_geom_angle
C6 C1 C2 119.69(19)
C6 C1 H1 120.2
C2 C1 H1 120.2
N1 C2 C1 123.34(19)
N1 C2 C3 115.30(18)
C1 C2 C3 121.35(18)
O1 C3 C4 126.0(2)
O1 C3 C2 117.19(18)
C4 C3 C2 116.85(18)
C3 C4 C5 123.33(19)
C3 C4 H4 118.3
C5 C4 H4 118.3
O2 C5 C4 125.5(2)
O2 C5 C6 117.08(18)
C4 C5 C6 117.45(18)
N2 C6 C1 123.48(19)
N2 C6 C5 115.36(18)
C1 C6 C5 121.15(18)
N1 C7 C8 113.0(2)
N1 C7 H7A 109.0
C8 C7 H7A 109.0
N1 C7 H7B 109.0
C8 C7 H7B 109.0
H7A C7 H7B 107.8
C9 C8 C7 111.6(2)
C9 C8 H8A 109.3
C7 C8 H8A 109.3
C9 C8 H8B 109.3
C7 C8 H8B 109.3
H8A C8 H8B 108.0
C14B C9 C10 91.1(4)
C14B C9 C10B 120.3(4)
C10 C9 C10B 55.4(4)
C14B C9 C14 54.6(4)
C10 C9 C14 116.6(4)
C10B C9 C14 94.7(4)
C14B C9 C8 120.4(4)
C10 C9 C8 121.9(4)
C10B C9 C8 119.3(3)
C14 C9 C8 121.4(3)
C9 C10 C11 122.7(6)
C9 C10 H10 118.6
C11 C10 H10 118.6
C12 C11 C10 119.3(5)
C12 C11 H11 120.4
C10 C11 H11 120.4
C11B C10B C9 118.2(5)
C11B C10B H10B 120.9
C9 C10B H10B 120.9
C12 C11B C10B 121.1(5)
C12 C11B H11B 119.4
C10B C11B H11B 119.4
C13 C12 C11 121.5(4)
C13 C12 C11B 96.1(4)
C11 C12 C11B 57.1(4)
C13 C12 C13B 55.4(4)
C11 C12 C13B 90.1(4)
C11B C12 C13B 118.1(4)
C13 C12 H12 119.3
C11 C12 H12 119.3
C11B C12 H12 116.5
C13B C12 H12 125.4
C12 C13 C14 119.5(5)
C12 C13 H13 120.2
C14 C13 H13 120.2
C13 C14 C9 120.3(5)
C13 C14 H14 119.9
C9 C14 H14 119.9
C12 C13B C14B 121.0(5)
C12 C13B H13B 119.5
C14B C13B H13B 119.5
C9 C14B C13B 121.3(6)
C9 C14B H14B 119.4
C13B C14B H14B 119.4
N2 C15 C16 112.85(18)
N2 C15 H15A 109.0
C16 C15 H15A 109.0
N2 C15 H15B 109.0
C16 C15 H15B 109.0
H15A C15 H15B 107.8
C17 C16 C15 111.79(19)
C17 C16 H16A 109.3
C15 C16 H16A 109.3
C17 C16 H16B 109.3
C15 C16 H16B 109.3
H16A C16 H16B 107.9
C18 C17 C18B 69.9(4)
C18 C17 C22B 78.3(4)
C18B C17 C22B 115.9(4)
C18 C17 C22 120.8(4)
C18B C17 C22 81.3(4)
C22B C17 C22 69.5(4)
C18 C17 C16 118.9(3)
C18B C17 C16 120.2(3)
C22B C17 C16 123.8(3)
C22 C17 C16 120.3(3)
C17 C18 C19 120.3(5)
C17 C18 H18 119.9
C19 C18 H18 119.9
C18 C19 C20 120.8(5)
C18 C19 H19 119.6
C20 C19 H19 119.6
C17 C18B C19B 122.5(5)
C17 C18B H18B 118.7
C19B C18B H18B 118.7
C18B C19B C20 117.3(5)
C18B C19B H19B 121.3
C20 C19B H19B 121.3
C21B C20 C21 68.1(4)
C21B C20 C19 78.9(4)
C21 C20 C19 117.3(4)
C21B C20 C19B 121.8(4)
C21 C20 C19B 82.0(4)
C19 C20 C19B 72.3(4)
C21B C20 H20 122.9
C21 C20 H20 121.4
C19 C20 H20 121.4
C19B C20 H20 115.2
C20 C21 C22 122.0(5)
C20 C21 H21 119.0
C22 C21 H21 119.0
C21 C22 C17 118.4(5)
C21 C22 H22 120.8
C17 C22 H22 120.8
C20 C21B C22B 120.5(5)
C20 C21B H21B 119.7
C22B C21B H21B 119.7
C21B C22B C17 121.5(5)
C21B C22B H22B 119.2
C17 C22B H22B 119.2
C2 N1 C7 124.28(18)
C2 N1 H1N 116.8(18)
C7 N1 H1N 118.9(18)
C6 N2 C15 122.16(18)
C6 N2 H2N 117.0(19)
C15 N2 H2N 120.1(19)

loop_
_geom_bond_atom_site_label_1
_geom_bond_atom_site_label_2
_geom_bond_distance
C1 C6 1.386(3)
C1 C2 1.386(3)
C1 H1 0.9500
C2 N1 1.316(3)
C2 C3 1.520(3)
C3 O1 1.249(2)
C3 C4 1.395(3)
C4 C5 1.396(3)
C4 H4 0.9500
C5 O2 1.249(2)
C5 C6 1.513(3)
C6 N2 1.319(3)
C7 N1 1.455(3)
C7 C8 1.523(3)
C7 H7A 0.9900
C7 H7B 0.9900
C8 C9 1.508(3)
C8 H8A 0.9900
C8 H8B 0.9900
C9 C14B 1.304(6)
C9 C10 1.338(6)
C9 C10B 1.438(6)
C9 C14 1.455(7)
C10 C11 1.394(8)
C10 H10 0.9500
C11 C12 1.364(7)
C11 H11 0.9500
C10B C11B 1.390(8)
C10B H10B 0.9500
C11B C12 1.381(7)
C11B H11B 0.9500
C12 C13 1.353(7)
C12 C13B 1.389(7)
C12 H12 0.9500
C13 C14 1.382(8)
C13 H13 0.9500
C14 H14 0.9500
C13B C14B 1.391(8)
C13B H13B 0.9500
C14B H14B 0.9500
C15 N2 1.458(3)
C15 C16 1.512(3)
C15 H15A 0.9900
C15 H15B 0.9900
C16 C17 1.510(3)
C16 H16A 0.9900
C16 H16B 0.9900
C17 C18 1.318(6)
C17 C18B 1.381(6)
C17 C22B 1.419(6)
C17 C22 1.422(6)
C18 C19 1.391(7)
C18 H18 0.9500
C19 C20 1.421(7)
C19 H19 0.9500
C18B C19B 1.385(7)
C18B H18B 0.9500
C19B C20 1.432(6)
C19B H19B 0.9500
C20 C21B 1.288(6)
C20 C21 1.355(7)
C20 H20 0.9500
C21 C22 1.391(7)
C21 H21 0.9500
C22 H22 0.9500
C21B C22B 1.388(7)
C21B H21B 0.9500
C22B H22B 0.9500
N1 H1N 0.85(3)
N2 H2N 0.91(3)

loop_
_geom_hbond_atom_site_label_D
_geom_hbond_atom_site_label_H
_geom_hbond_atom_site_label_A
_geom_hbond_distance_DH
_geom_hbond_distance_HA
_geom_hbond_distance_DA
_geom_hbond_angle_DHA
_geom_hbond_site_symmetry_A
N1 H1N O1 0.85(3) 2.10(3) 2.791(2) 138(2) 2_766
N2 H2N O2 0.91(3) 2.02(3) 2.863(2) 155(3) 2_576

loop_
_geom_torsion_atom_site_label_1
_geom_torsion_atom_site_label_2
_geom_torsion_atom_site_label_3
_geom_torsion_atom_site_label_4
_geom_torsion
C6 C1 C2 N1 -176.1(2)
C6 C1 C2 C3 3.6(3)
N1 C2 C3 O1 -4.5(3)
C1 C2 C3 O1 175.8(2)
N1 C2 C3 C4 174.6(2)
C1 C2 C3 C4 -5.2(3)
O1 C3 C4 C5 -177.6(2)
C2 C3 C4 C5 3.4(3)
C3 C4 C5 O2 178.7(2)
C3 C4 C5 C6 -0.3(3)
C2 C1 C6 N2 178.4(2)
C2 C1 C6 C5 -0.3(3)
O2 C5 C6 N2 0.7(3)
C4 C5 C6 N2 179.72(19)
O2 C5 C6 C1 179.5(2)
C4 C5 C6 C1 -1.5(3)
N1 C7 C8 C9 -165.5(2)
C7 C8 C9 C14B 119.6(4)
C7 C8 C9 C10 -127.3(4)
C7 C8 C9 C10B -62.0(4)
C7 C8 C9 C14 55.0(4)
C14B C9 C10 C11 -53.6(7)
C10B C9 C10 C11 73.3(6)
C14 C9 C10 C11 -3.2(8)
C8 C9 C10 C11 179.0(5)
C9 C10 C11 C12 -0.3(9)
C14B C9 C10B C11B -4.1(8)
C10 C9 C10B C11B -72.0(6)
C14 C9 C10B C11B 47.3(6)
C8 C9 C10B C11B 177.6(4)
C9 C10B C11B C12 2.9(9)
C10 C11 C12 C13 3.0(8)
C10 C11 C12 C11B -72.6(6)
C10 C11 C12 C13B 51.4(6)
C10B C11B C12 C13 -54.7(7)
C10B C11B C12 C11 69.1(6)
C10B C11B C12 C13B -0.9(8)
C11 C12 C13 C14 -2.0(8)
C11B C12 C13 C14 53.0(7)
C13B C12 C13 C14 -67.2(6)
C12 C13 C14 C9 -1.7(9)
C14B C9 C14 C13 75.0(6)
C10 C9 C14 C13 4.2(8)
C10B C9 C14 C13 -49.2(6)
C8 C9 C14 C13 -178.0(5)
C13 C12 C13B C14B 77.0(6)
C11 C12 C13B C14B -52.2(6)
C11B C12 C13B C14B -0.1(8)
C10 C9 C14B C13B 52.9(7)
C10B C9 C14B C13B 3.2(8)
C14 C9 C14B C13B -69.5(6)
C8 C9 C14B C13B -178.5(5)
C12 C13B C14B C9 -1.1(9)
N2 C15 C16 C17 175.2(2)
C15 C16 C17 C18 114.6(4)
C15 C16 C17 C18B -163.1(4)
C15 C16 C17 C22B 19.3(5)
C15 C16 C17 C22 -65.1(4)
C18B C17 C18 C19 68.2(5)
C22B C17 C18 C19 -55.3(5)
C22 C17 C18 C19 2.1(7)
C16 C17 C18 C19 -177.6(4)
C17 C18 C19 C20 -5.2(8)
C18 C17 C18B C19B -70.1(6)
C22B C17 C18B C19B -4.8(8)
C22 C17 C18B C19B 57.3(6)
C16 C17 C18B C19B 177.4(5)
C17 C18B C19B C20 4.3(9)
C18 C19 C20 C21B 65.6(6)
C18 C19 C20 C21 7.5(7)
C18 C19 C20 C19B -63.2(5)
C18B C19B C20 C21B -4.1(8)
C18B C19B C20 C21 -62.1(6)
C18B C19B C20 C19 60.0(5)
C21B C20 C21 C22 -70.8(6)
C19 C20 C21 C22 -7.0(7)
C19B C20 C21 C22 58.2(6)
C20 C21 C22 C17 4.1(8)
C18 C17 C22 C21 -1.5(7)
C18B C17 C22 C21 -61.7(5)
C22B C17 C22 C21 60.2(5)
C16 C17 C22 C21 178.2(4)
C21 C20 C21B C22B 69.4(6)
C19 C20 C21B C22B -56.2(6)
C19B C20 C21B C22B 4.6(8)
C20 C21B C22B C17 -5.2(9)
C18 C17 C22B C21B 65.7(6)
C18B C17 C22B C21B 5.1(7)
C22 C17 C22B C21B -63.8(6)
C16 C17 C22B C21B -177.2(4)
C1 C2 N1 C7 2.1(3)
C3 C2 N1 C7 -177.67(19)
C8 C7 N1 C2 75.8(3)
C1 C6 N2 C15 3.7(3)
C5 C6 N2 C15 -177.58(19)
C16 C15 N2 C6 -168.6(2)
